data_2223020
loop_
_publ_author_name
'Shi, Da-Hua'

_publ_section_title
;
 4-Hydroxy-<i>N</i>'-(4-methoxybenzylidene)benzohydrazide
;
_journal_coeditor_code CI2875
_journal_issue 9
_journal_name_full 'Acta Crystallographica Section E'
_journal_page_first o2107
_journal_paper_doi 10.1107/S1600536809030621
_journal_volume 65
_journal_year 2009
_chemical_formula_iupac 'C15 H14 N2 O3'
_chemical_formula_moiety 'C15 H14 N2 O3'
_chemical_formula_sum 'C15 H14 N2 O3'
_chemical_formula_weight 270.28
_chemical_name_systematic
;
4-Hydroxy-<i>N</i>'-(4-methoxybenzylidene)benzohydrazide
;
_space_group_IT_number 61
_symmetry_cell_setting orthorhombic
_symmetry_space_group_name_Hall '-P 2ac 2ab'
_symmetry_space_group_name_H-M 'P b c a'
_atom_sites_solution_hydrogens geom
_atom_sites_solution_primary direct
_atom_sites_solution_secondary difmap
_audit_creation_method SHELXL-97
_cell_angle_alpha 90.00
_cell_angle_beta 90.00
_cell_angle_gamma 90.00
_cell_formula_units_Z 8
_cell_length_a 11.947(2)
_cell_length_b 7.5550(10)
_cell_length_c 29.452(2)
_cell_measurement_reflns_used 2853
_cell_measurement_temperature 298(2)
_cell_measurement_theta_max 25.0
_cell_measurement_theta_min 2.6
_cell_volume 2658.3(6)
_computing_cell_refinement 'SAINT (Bruker, 2007)'
_computing_data_collection 'SMART (Bruker, 2007)'
_computing_data_reduction 'SAINT (Bruker, 2007)'
_computing_molecular_graphics 'SHELXTL (Sheldrick, 2008)'
_computing_publication_material 'SHELXTL (Sheldrick, 2008)'
_computing_structure_refinement 'SHELXTL (Sheldrick, 2008)'
_computing_structure_solution 'SHELXTL (Sheldrick, 2008)'
_diffrn_ambient_temperature 298(2)
_diffrn_measured_fraction_theta_full 1.000
_diffrn_measured_fraction_theta_max 1.000
_diffrn_measurement_device_type 'Bruker SMART CCD area-detector'
_diffrn_measurement_method \w
_diffrn_radiation_monochromator graphite
_diffrn_radiation_source 'fine-focus sealed tube'
_diffrn_radiation_type MoK\a
_diffrn_radiation_wavelength 0.71073
_diffrn_reflns_av_R_equivalents 0.0345
_diffrn_reflns_av_sigmaI/netI 0.0254
_diffrn_reflns_limit_h_max 15
_diffrn_reflns_limit_h_min -13
_diffrn_reflns_limit_k_max 9
_diffrn_reflns_limit_k_min -9
_diffrn_reflns_limit_l_max 37
_diffrn_reflns_limit_l_min -33
_diffrn_reflns_number 15205
_diffrn_reflns_theta_full 26.99
_diffrn_reflns_theta_max 26.99
_diffrn_reflns_theta_min 1.38
_diffrn_standards_number 0
_exptl_absorpt_coefficient_mu 0.096
_exptl_absorpt_correction_T_max 0.9839
_exptl_absorpt_correction_T_min 0.9811
_exptl_absorpt_correction_type multi-scan
_exptl_absorpt_process_details '(SADABS; Bruker, 2001)'
_exptl_crystal_colour colourless
_exptl_crystal_density_diffrn 1.351
_exptl_crystal_density_method 'not measured'
_exptl_crystal_description Block
_exptl_crystal_F_000 1136
_exptl_crystal_size_max 0.20
_exptl_crystal_size_mid 0.20
_exptl_crystal_size_min 0.17
_refine_diff_density_max 0.175
_refine_diff_density_min -0.147
_refine_ls_extinction_coef 0.0025(7)
_refine_ls_extinction_expression Fc^*^=kFc[1+0.001xFc^2^\l^3^/sin(2\q)]^-1/4^
_refine_ls_extinction_method 'SHELXTL (Sheldrick, 2008)'
_refine_ls_goodness_of_fit_ref 1.037
_refine_ls_hydrogen_treatment mixed
_refine_ls_matrix_type full
_refine_ls_number_parameters 187
_refine_ls_number_reflns 2897
_refine_ls_number_restraints 1
_refine_ls_restrained_S_all 1.037
_refine_ls_R_factor_all 0.0609
_refine_ls_R_factor_gt 0.0378
_refine_ls_shift/su_max 0.001
_refine_ls_shift/su_mean 0.000
_refine_ls_structure_factor_coef Fsqd
_refine_ls_weighting_details 'calc w=1/[\s^2^(Fo^2^)+(0.0418P)^2^+0.5702P] where P=(Fo^2^+2Fc^2^)/3'
_refine_ls_weighting_scheme calc
_refine_ls_wR_factor_gt 0.0905
_refine_ls_wR_factor_ref 0.1033
_reflns_number_gt 2030
_reflns_number_total 2897
_reflns_threshold_expression I>2\s(I)
_cod_data_source_file ci2875.cif
_cod_data_source_block I
_cod_depositor_comments
;
The following automatic conversions were performed:
'_symmetry_cell_setting' value 'Orthorhombic' changed to 'orthorhombic'
according to '/home/saulius/struct/CIF-dictionaries/cif_core.dic'
dictionary named 'cif_core.dic' version 2.4.1 from 2010-06-29.

Automatic conversion script
Id: cif_fix_enum 1527 2010-12-29 10:47:43Z saulius 

The following automatic conversions were performed:

'_symmetry_cell_setting' value 'Orthorhombic' changed to
'orthorhombic' according to
/home/saulius/struct/CIF-dictionaries/cif_core.dic dictionary named
'cif_core.dic' version 2.4.1 from 2010-06-29.

Automatic conversion script
Id: cif_fix_values 1715 2011-07-08 13:25:40Z adriana 
;
_cod_database_code 2223020
_cod_database_fobs_code 2223020

loop_
_symmetry_equiv_pos_as_xyz
'x, y, z'
'-x+1/2, -y, z+1/2'
'-x, y+1/2, -z+1/2'
'x+1/2, -y+1/2, -z'
'-x, -y, -z'
'x-1/2, y, -z-1/2'
'x, -y-1/2, z-1/2'
'-x-1/2, y-1/2, z'

loop_
_atom_site_type_symbol
_atom_site_label
_atom_site_fract_x
_atom_site_fract_y
_atom_site_fract_z
_atom_site_U_iso_or_equiv
_atom_site_adp_type
_atom_site_calc_flag
_atom_site_refinement_flags
_atom_site_occupancy
_atom_site_disorder_assembly
_atom_site_disorder_group
N N1 0.77001(10) 0.20495(17) 0.58903(4) 0.0428(3) Uani d . 1 . .
N N2 0.75665(11) 0.28526(17) 0.63096(4) 0.0427(3) Uani d D 1 . .
O O1 0.93859(13) 0.00418(19) 0.39100(4) 0.0755(4) Uani d . 1 . .
O O2 0.60541(8) 0.11510(14) 0.64634(3) 0.0460(3) Uani d . 1 . .
O O3 0.61014(9) 0.54911(17) 0.82831(3) 0.0535(3) Uani d . 1 . .
H H3 0.5439 0.5709 0.8329 0.080 Uiso calc R 1 . .
C C1 0.86784(12) 0.2014(2) 0.51899(5) 0.0407(4) Uani d . 1 . .
C C2 0.79314(13) 0.0874(2) 0.49804(5) 0.0487(4) Uani d . 1 . .
H H2 0.7279 0.0556 0.5132 0.058 Uiso calc R 1 . .
C C3 0.81269(14) 0.0203(2) 0.45558(5) 0.0535(4) Uani d . 1 . .
H H3A 0.7616 -0.0568 0.4423 0.064 Uiso calc R 1 . .
C C4 0.90936(15) 0.0683(2) 0.43253(5) 0.0518(4) Uani d . 1 . .
C C5 0.98315(15) 0.1872(2) 0.45215(6) 0.0567(5) Uani d . 1 . .
H H5 1.0465 0.2232 0.4363 0.068 Uiso calc R 1 . .
C C6 0.96304(14) 0.2522(2) 0.49499(6) 0.0498(4) Uani d . 1 . .
H H6 1.0135 0.3308 0.5081 0.060 Uiso calc R 1 . .
C C7 0.8819(2) -0.1482(3) 0.37488(7) 0.0800(6) Uani d . 1 . .
H H7A 0.8849 -0.2396 0.3975 0.120 Uiso calc R 1 . .
H H7B 0.9171 -0.1893 0.3476 0.120 Uiso calc R 1 . .
H H7C 0.8052 -0.1190 0.3687 0.120 Uiso calc R 1 . .
C C8 0.84886(12) 0.2682(2) 0.56475(5) 0.0426(4) Uani d . 1 . .
H H8 0.8944 0.3574 0.5763 0.051 Uiso calc R 1 . .
C C9 0.67022(11) 0.23670(19) 0.65719(5) 0.0363(3) Uani d . 1 . .
C C10 0.65784(11) 0.33283(19) 0.70077(5) 0.0359(3) Uani d . 1 . .
C C11 0.74372(12) 0.3390(2) 0.73227(5) 0.0418(4) Uani d . 1 . .
H H11 0.8139 0.2948 0.7247 0.050 Uiso calc R 1 . .
C C12 0.72609(12) 0.4102(2) 0.77481(5) 0.0460(4) Uani d . 1 . .
H H12 0.7839 0.4114 0.7960 0.055 Uiso calc R 1 . .
C C13 0.62246(12) 0.4800(2) 0.78614(5) 0.0391(4) Uani d . 1 . .
C C14 0.53678(12) 0.4772(2) 0.75443(5) 0.0414(4) Uani d . 1 . .
H H14 0.4675 0.5261 0.7615 0.050 Uiso calc R 1 . .
C C15 0.55430(12) 0.4021(2) 0.71250(5) 0.0422(4) Uani d . 1 . .
H H15 0.4958 0.3977 0.6917 0.051 Uiso calc R 1 . .
H H2A 0.8008(14) 0.3787(19) 0.6374(6) 0.080 Uiso d D 1 . .

loop_
_atom_site_aniso_label
_atom_site_aniso_U_11
_atom_site_aniso_U_22
_atom_site_aniso_U_33
_atom_site_aniso_U_12
_atom_site_aniso_U_13
_atom_site_aniso_U_23
N1 0.0453(7) 0.0455(8) 0.0375(7) -0.0003(6) 0.0089(6) -0.0040(6)
N2 0.0450(7) 0.0437(7) 0.0393(7) -0.0044(6) 0.0098(6) -0.0066(6)
O1 0.1010(11) 0.0751(10) 0.0503(8) -0.0109(8) 0.0234(7) -0.0152(6)
O2 0.0436(6) 0.0499(7) 0.0447(6) -0.0074(5) 0.0081(5) -0.0078(5)
O3 0.0464(6) 0.0737(8) 0.0404(6) 0.0078(6) 0.0045(5) -0.0117(5)
C1 0.0425(8) 0.0401(8) 0.0396(8) 0.0018(7) 0.0081(6) 0.0033(6)
C2 0.0471(9) 0.0513(10) 0.0478(9) -0.0039(8) 0.0096(7) 0.0015(7)
C3 0.0601(11) 0.0542(10) 0.0464(9) -0.0064(8) 0.0015(8) -0.0035(8)
C4 0.0642(11) 0.0501(10) 0.0412(9) 0.0023(9) 0.0109(8) 0.0001(7)
C5 0.0597(10) 0.0585(11) 0.0519(10) -0.0062(9) 0.0217(8) -0.0006(8)
C6 0.0501(9) 0.0482(9) 0.0512(9) -0.0069(8) 0.0115(7) -0.0013(7)
C7 0.1133(17) 0.0747(14) 0.0520(11) -0.0059(14) 0.0008(11) -0.0156(10)
C8 0.0411(8) 0.0418(9) 0.0449(8) -0.0003(7) 0.0058(7) 0.0002(7)
C9 0.0356(7) 0.0365(8) 0.0369(8) 0.0022(6) 0.0015(6) 0.0018(6)
C10 0.0359(7) 0.0355(8) 0.0363(7) -0.0006(6) 0.0051(6) 0.0011(6)
C11 0.0320(7) 0.0495(9) 0.0438(8) 0.0056(7) 0.0050(6) -0.0003(7)
C12 0.0364(8) 0.0616(11) 0.0401(8) 0.0057(7) -0.0030(6) -0.0039(7)
C13 0.0401(8) 0.0411(8) 0.0360(8) 0.0000(7) 0.0059(6) 0.0005(6)
C14 0.0319(7) 0.0442(9) 0.0480(9) 0.0034(6) 0.0056(6) -0.0051(7)
C15 0.0339(8) 0.0477(9) 0.0449(8) 0.0021(7) -0.0019(6) -0.0039(7)

loop_
_atom_type_symbol
_atom_type_description
_atom_type_scat_dispersion_real
_atom_type_scat_dispersion_imag
_atom_type_scat_source
C C 0.0033 0.0016 'International Tables Vol C Tables 4.2.6.8 and 6.1.1.4'
H H 0.0000 0.0000 'International Tables Vol C Tables 4.2.6.8 and 6.1.1.4'
N N 0.0061 0.0033 'International Tables Vol C Tables 4.2.6.8 and 6.1.1.4'
O O 0.0106 0.0060 'International Tables Vol C Tables 4.2.6.8 and 6.1.1.4'

loop_
_geom_angle_atom_site_label_1
_geom_angle_atom_site_label_2
_geom_angle_atom_site_label_3
_geom_angle_site_symmetry_1
_geom_angle_site_symmetry_3
_geom_angle
_geom_angle_publ_flag
C8 N1 N2 . . 114.89(13) ?
C9 N2 N1 . . 118.86(13) ?
C9 N2 H2A . . 123.0(12) ?
N1 N2 H2A . . 117.5(12) ?
C4 O1 C7 . . 117.85(15) ?
C13 O3 H3 . . 109.5 ?
C2 C1 C6 . . 118.11(14) ?
C2 C1 C8 . . 121.81(13) ?
C6 C1 C8 . . 120.08(14) ?
C3 C2 C1 . . 121.80(15) ?
C3 C2 H2 . . 119.1 ?
C1 C2 H2 . . 119.1 ?
C2 C3 C4 . . 119.46(16) ?
C2 C3 H3A . . 120.3 ?
C4 C3 H3A . . 120.3 ?
O1 C4 C5 . . 116.26(15) ?
O1 C4 C3 . . 124.07(16) ?
C5 C4 C3 . . 119.67(15) ?
C6 C5 C4 . . 120.22(15) ?
C6 C5 H5 . . 119.9 ?
C4 C5 H5 . . 119.9 ?
C5 C6 C1 . . 120.67(16) ?
C5 C6 H6 . . 119.7 ?
C1 C6 H6 . . 119.7 ?
O1 C7 H7A . . 109.5 ?
O1 C7 H7B . . 109.5 ?
H7A C7 H7B . . 109.5 ?
O1 C7 H7C . . 109.5 ?
H7A C7 H7C . . 109.5 ?
H7B C7 H7C . . 109.5 ?
N1 C8 C1 . . 120.25(14) ?
N1 C8 H8 . . 119.9 ?
C1 C8 H8 . . 119.9 ?
O2 C9 N2 . . 122.26(13) ?
O2 C9 C10 . . 121.50(12) ?
N2 C9 C10 . . 116.22(13) ?
C11 C10 C15 . . 118.78(13) ?
C11 C10 C9 . . 121.54(12) ?
C15 C10 C9 . . 119.31(13) ?
C12 C11 C10 . . 120.58(13) ?
C12 C11 H11 . . 119.7 ?
C10 C11 H11 . . 119.7 ?
C11 C12 C13 . . 120.21(13) ?
C11 C12 H12 . . 119.9 ?
C13 C12 H12 . . 119.9 ?
O3 C13 C14 . . 122.91(13) ?
O3 C13 C12 . . 117.64(13) ?
C14 C13 C12 . . 119.44(13) ?
C15 C14 C13 . . 119.94(13) ?
C15 C14 H14 . . 120.0 ?
C13 C14 H14 . . 120.0 ?
C14 C15 C10 . . 121.01(13) ?
C14 C15 H15 . . 119.5 ?
C10 C15 H15 . . 119.5 ?

loop_
_geom_bond_atom_site_label_1
_geom_bond_atom_site_label_2
_geom_bond_site_symmetry_2
_geom_bond_distance
_geom_bond_publ_flag
N1 C8 . 1.2758(18) ?
N1 N2 . 1.3850(16) ?
N2 C9 . 1.3408(18) ?
N2 H2A . 0.901(9) ?
O1 C4 . 1.3610(19) ?
O1 C7 . 1.418(2) ?
O2 C9 . 1.2431(17) ?
O3 C13 . 1.3554(17) ?
O3 H3 . 0.82 ?
C1 C2 . 1.385(2) ?
C1 C6 . 1.393(2) ?
C1 C8 . 1.457(2) ?
C2 C3 . 1.370(2) ?
C2 H2 . 0.93 ?
C3 C4 . 1.388(2) ?
C3 H3A . 0.93 ?
C4 C5 . 1.385(2) ?
C5 C6 . 1.375(2) ?
C5 H5 . 0.93 ?
C6 H6 . 0.93 ?
C7 H7A . 0.96 ?
C7 H7B . 0.96 ?
C7 H7C . 0.96 ?
C8 H8 . 0.93 ?
C9 C10 . 1.4822(19) ?
C10 C11 . 1.3841(19) ?
C10 C15 . 1.3868(19) ?
C11 C12 . 1.3797(19) ?
C11 H11 . 0.93 ?
C12 C13 . 1.386(2) ?
C12 H12 . 0.93 ?
C13 C14 . 1.386(2) ?
C14 C15 . 1.375(2) ?
C14 H14 . 0.93 ?
C15 H15 . 0.93 ?

loop_
_geom_hbond_atom_site_label_D
_geom_hbond_atom_site_label_H
_geom_hbond_atom_site_label_A
_geom_hbond_site_symmetry_A
_geom_hbond_distance_DH
_geom_hbond_distance_HA
_geom_hbond_distance_DA
_geom_hbond_angle_DHA
O3 H3 O2 3_656 0.82 1.91 2.7271(15) 171
N2 H2A O2 8_765 0.900(10) 2.120(10) 3.0216(17) 173(2)

loop_
_cod_related_entry_id
_cod_related_entry_database
_cod_related_entry_code
1 ChemSpider 5259800
